data_7720854
loop_
_publ_author_name
'Milder, Alexander'
'Woodward, Patrick M.'

_publ_section_title
;
 Structural design principles for hybrid cadmium thiocyanate-halides
 containing bulky organic cations.
;
_journal_issue 16
_journal_name_full 'Dalton transactions (Cambridge, England : 2003)'
_journal_page_first 6441
_journal_page_last 6452
_journal_paper_doi 10.1039/d6dt00207b
_journal_volume 55
_journal_year 2026
_chemical_formula_moiety 'Br C2 Cd N2 S2, C5 H12 N'
_chemical_formula_sum 'C7 H12 Br Cd N3 S2'
_chemical_formula_weight 394.63
_space_group_crystal_system triclinic
_space_group_IT_number 2
_space_group_name_Hall '-P 1'
_space_group_name_H-M_alt 'P -1'
_atom_sites_solution_hydrogens geom
_atom_sites_solution_primary dual
_audit_creation_date 2025-05-27
_audit_creation_method
;
Olex2 1.5
(compiled 2025.03.04 svn.red2d20d0 for OlexSys, GUI svn.r7188)
;
_audit_update_record
;
2025-05-27 deposited with the CCDC.	2026-03-23 downloaded from the CCDC.
;
_cell_angle_alpha 99.211(4)
_cell_angle_beta 103.298(4)
_cell_angle_gamma 98.195(4)
_cell_formula_units_Z 2
_cell_length_a 5.9164(6)
_cell_length_b 9.8218(12)
_cell_length_c 11.8747(15)
_cell_measurement_reflns_used 2463
_cell_measurement_temperature 273.15
_cell_measurement_theta_max 22.53
_cell_measurement_theta_min 3.06
_cell_volume 651.22(13)
_computing_cell_refinement 'SAINT v8.40B (Bruker, 2021)'
_computing_data_collection 'APEX3 v2021.10-0 (Bruker, 2021)'
_computing_data_reduction 'SAINT v8.40B (Bruker, 2021)'
_computing_molecular_graphics 'Olex2 1.5 (Dolomanov et al., 2009)'
_computing_publication_material 'Olex2 1.5 (Dolomanov et al., 2009)'
_computing_structure_refinement 'XL  (Sheldrick, 2008)'
_computing_structure_solution 'ShelXT (Sheldrick, 2015)'
_diffrn_ambient_temperature 273.15
_diffrn_detector 'Bruker Photon III area detector'
_diffrn_detector_area_resol_mean 10.5
_diffrn_detector_type 'CMOS area detector'
_diffrn_measured_fraction_theta_full 0.999
_diffrn_measured_fraction_theta_max 0.998
_diffrn_measurement_device 'Kappa Four-Circle Diffractometer'
_diffrn_measurement_device_type 'Bruker D8 Venture'
_diffrn_measurement_method '\w and \f scans'
_diffrn_radiation_monochromator 'Double Bounce Multilayer Mirrors'
_diffrn_radiation_probe x-ray
_diffrn_radiation_type MoK\a
_diffrn_radiation_wavelength 0.71073
_diffrn_radiation_xray_symbol K-L~3~
_diffrn_reflns_av_R_equivalents 0.1278
_diffrn_reflns_av_unetI/netI 0.0652
_diffrn_reflns_Laue_measured_fraction_full 0.999
_diffrn_reflns_Laue_measured_fraction_max 0.998
_diffrn_reflns_limit_h_max 7
_diffrn_reflns_limit_h_min -7
_diffrn_reflns_limit_k_max 13
_diffrn_reflns_limit_k_min -13
_diffrn_reflns_limit_l_max 15
_diffrn_reflns_limit_l_min -15
_diffrn_reflns_number 39452
_diffrn_reflns_point_group_measured_fraction_full 0.999
_diffrn_reflns_point_group_measured_fraction_max 0.998
_diffrn_reflns_theta_full 25.242
_diffrn_reflns_theta_max 28.375
_diffrn_reflns_theta_min 3.058
_diffrn_source 'Micro Focus Rotating Anode'
_diffrn_source_current 30.0
_diffrn_source_power 1.5
_diffrn_source_type 'Bruker TXS'
_diffrn_source_voltage 50.0
_diffrn_standards_number 0
_exptl_absorpt_coefficient_mu 5.034
_exptl_absorpt_correction_T_max 0.0962
_exptl_absorpt_correction_T_min 0.0648
_exptl_absorpt_correction_type none
_exptl_absorpt_process_details
;
SADABS-2016/2 (Bruker,2016/2) was used for absorption correction.
wR2(int) was 0.0806 before and 0.0713 after correction.
The Ratio of minimum to maximum transmission is 0.6736.
The \l/2 correction factor is Not present.
;
_exptl_crystal_colour 'clear colourless'
_exptl_crystal_colour_lustre clear
_exptl_crystal_colour_primary colourless
_exptl_crystal_density_diffrn 2.013
_exptl_crystal_description needle
_exptl_crystal_F_000 380
_exptl_crystal_size_max 0.5
_exptl_crystal_size_mid 0.2
_exptl_crystal_size_min 0.2
_refine_diff_density_max 0.533
_refine_diff_density_min -0.553
_refine_diff_density_rms 0.117
_refine_ls_extinction_method none
_refine_ls_goodness_of_fit_ref 1.005
_refine_ls_hydrogen_treatment constr
_refine_ls_matrix_type full
_refine_ls_number_parameters 128
_refine_ls_number_reflns 3249
_refine_ls_number_restraints 0
_refine_ls_restrained_S_all 1.005
_refine_ls_R_factor_all 0.0971
_refine_ls_R_factor_gt 0.0459
_refine_ls_shift/su_max 0.003
_refine_ls_shift/su_mean 0.000
_refine_ls_structure_factor_coef Fsqd
_refine_ls_weighting_details 'w=1/[\s^2^(Fo^2^)+(0.0267P)^2^+0.3002P] where P=(Fo^2^+2Fc^2^)/3'
_refine_ls_weighting_scheme calc
_refine_ls_wR_factor_gt 0.0712
_refine_ls_wR_factor_ref 0.0856
_reflns_Friedel_coverage 0.000
_reflns_number_gt 2044
_reflns_number_total 3249
_reflns_threshold_expression 'I > 2\s(I)'
_cod_data_source_file d6dt00207b2.cif
_cod_data_source_block CPACdSCN2Br
_cod_depositor_comments
;
The following automatic conversions were performed:

data item '_diffrn_radiation_probe' value 'X-ray' was changed to
'x-ray' in accordance with the
/home/data/users/saulius/crontab/automatic-downloads/rss-feeds/RSC/lib/dictionaries/cif_core.dic
dictionary named 'cif_core.dic' version 2.4.2 last updated on
2011-04-26.

Automatic conversion script
Id: cif_fix_values 8170 2020-07-09 18:12:32Z antanas 

 Adding full bibliography for 7720852--7720858.cif.
;
_cod_database_code 7720854
_shelx_shelxl_version_number 2019/1
_shelx_space_group_comment
;
The symmetry employed for this shelxl refinement is uniquely defined
by the following loop, which should always be used as a source of
symmetry information in preference to the above space-group names.
They are only intended as comments.
;
_olex2_refinement_description
;
1.a Ternary CH refined with riding coordinates:
 C10(H10)
1.b Secondary CH2 refined with riding coordinates:
 C00B(H00D,H00E), C00C(H00F,H00G), C12(H12A,H12B), C11(H11A,H11B)
1.c Idealised Me refined as rotating group:
 N008(H00A,H00B,H00C)
;
_olex2_submission_special_instructions 'No special instructions were received'

loop_
_space_group_symop_operation_xyz
'x, y, z'
'-x, -y, -z'

loop_
_atom_site_label
_atom_site_type_symbol
_atom_site_fract_x
_atom_site_fract_y
_atom_site_fract_z
_atom_site_U_iso_or_equiv
_atom_site_adp_type
_atom_site_occupancy
_atom_site_site_symmetry_order
_atom_site_calc_flag
_atom_site_refinement_flags_posn
_atom_site_refinement_flags_adp
_atom_site_refinement_flags_occupancy
_atom_site_disorder_assembly
_atom_site_disorder_group
Cd01 Cd 0.73248(7) 0.18052(5) 0.62974(4) 0.04474(14) Uani 1 1 d . . . . .
Br1 Br 0.74852(10) 0.45528(7) 0.63143(6) 0.0601(2) Uani 1 1 d . . . . .
S003 S 1.3506(2) 0.11408(15) 0.41243(13) 0.0432(4) Uani 1 1 d . . . . .
S004 S 0.0670(2) 0.1936(2) 0.82272(14) 0.0616(5) Uani 1 1 d . . . . .
N005 N 0.9601(7) 0.1728(5) 0.4947(4) 0.0481(12) Uani 1 1 d . . . . .
C006 C 1.1217(9) 0.1489(5) 0.4619(5) 0.0374(12) Uani 1 1 d . . . . .
N007 N 0.4443(7) 0.1610(6) 0.7248(4) 0.0552(14) Uani 1 1 d . . . . .
N008 N 0.3061(8) 0.6169(6) 0.6730(4) 0.0618(14) Uani 1 1 d . . . . .
H00A H 0.310631 0.674293 0.622303 0.074 Uiso 1 1 calc R U . . .
H00B H 0.156366 0.581814 0.668490 0.074 Uiso 1 1 calc R U . . .
H00C H 0.380793 0.547177 0.655139 0.074 Uiso 1 1 calc R U . . .
C009 C 0.2868(8) 0.1740(6) 0.7627(5) 0.0405(13) Uani 1 1 d . . . . .
C10 C 0.4246(12) 0.6966(7) 0.7955(6) 0.0647(18) Uani 1 1 d . . . . .
H10 H 0.590775 0.733962 0.802030 0.078 Uiso 1 1 calc R U . . .
C00B C 0.4066(13) 0.6060(8) 0.8843(6) 0.075(2) Uani 1 1 d . . . . .
H00D H 0.354559 0.508073 0.845464 0.090 Uiso 1 1 calc R U . . .
H00E H 0.558659 0.616333 0.940460 0.090 Uiso 1 1 calc R U . . .
C00C C 0.2312(16) 0.6543(10) 0.9449(7) 0.098(3) Uani 1 1 d . . . . .
H00F H 0.076978 0.594566 0.911204 0.118 Uiso 1 1 calc R U . A 1
H00G H 0.279551 0.653457 1.028558 0.118 Uiso 1 1 calc R U . A 1
C12 C 0.298(2) 0.8146(9) 0.8263(8) 0.120(4) Uani 1 1 d . . . . .
H12A H 0.403411 0.904411 0.841280 0.144 Uiso 1 1 calc R U . B 1
H12B H 0.162706 0.812660 0.761483 0.144 Uiso 1 1 calc R U . B 1
C11 C 0.225(2) 0.7963(12) 0.9262(11) 0.163(5) Uani 1 1 d . . . C 1
H11A H 0.065182 0.814095 0.917344 0.196 Uiso 1 1 calc R U . C 1
H11B H 0.327389 0.862789 0.994339 0.196 Uiso 1 1 calc R U . C 1

loop_
_atom_site_aniso_label
_atom_site_aniso_U_11
_atom_site_aniso_U_22
_atom_site_aniso_U_33
_atom_site_aniso_U_23
_atom_site_aniso_U_13
_atom_site_aniso_U_12
Cd01 0.0347(2) 0.0530(3) 0.0511(3) 0.0069(2) 0.02053(18) 0.01170(18)
Br1 0.0533(4) 0.0505(4) 0.0742(5) 0.0025(4) 0.0158(3) 0.0143(3)
S003 0.0364(7) 0.0488(9) 0.0503(9) 0.0095(7) 0.0219(6) 0.0100(6)
S004 0.0394(8) 0.1016(15) 0.0470(10) 0.0064(9) 0.0194(7) 0.0198(8)
N005 0.039(2) 0.051(3) 0.061(3) 0.013(3) 0.023(2) 0.014(2)
C006 0.040(3) 0.035(3) 0.036(3) 0.010(2) 0.007(2) 0.007(2)
N007 0.032(2) 0.087(4) 0.048(3) 0.009(3) 0.015(2) 0.014(2)
N008 0.055(3) 0.079(4) 0.059(3) 0.015(3) 0.026(3) 0.016(3)
C009 0.029(3) 0.054(4) 0.038(3) 0.010(3) 0.007(2) 0.007(2)
C10 0.069(4) 0.070(5) 0.055(4) 0.008(4) 0.025(3) 0.006(4)
C00B 0.097(5) 0.075(5) 0.056(5) 0.022(4) 0.010(4) 0.026(4)
C00C 0.122(7) 0.120(8) 0.065(5) 0.029(5) 0.043(5) 0.019(6)
C12 0.244(12) 0.074(6) 0.088(7) 0.034(5) 0.097(8) 0.074(7)
C11 0.254(15) 0.134(11) 0.185(13) 0.080(9) 0.136(12) 0.121(11)

loop_
_atom_type_symbol
_atom_type_description
_atom_type_scat_dispersion_real
_atom_type_scat_dispersion_imag
_atom_type_scat_source
C C 0.0033 0.0016 'International Tables Vol C Tables 4.2.6.8 and 6.1.1.4'
H H 0.0000 0.0000 'International Tables Vol C Tables 4.2.6.8 and 6.1.1.4'
Br Br -0.2901 2.4595 'International Tables Vol C Tables 4.2.6.8 and 6.1.1.4'
Cd Cd -0.8075 1.2024 'International Tables Vol C Tables 4.2.6.8 and 6.1.1.4'
N N 0.0061 0.0033 'International Tables Vol C Tables 4.2.6.8 and 6.1.1.4'
S S 0.1246 0.1234 'International Tables Vol C Tables 4.2.6.8 and 6.1.1.4'

loop_
_geom_angle_atom_site_label_1
_geom_angle_atom_site_label_2
_geom_angle_atom_site_label_3
_geom_angle
_geom_angle_site_symmetry_1
_geom_angle_site_symmetry_3
_geom_angle_publ_flag
Br1 Cd01 S003 169.11(4) . 2_756 ?
Br1 Cd01 S003 89.75(3) . 1_455 ?
S003 Cd01 S003 79.37(5) 2_756 1_455 ?
S004 Cd01 Br1 100.05(5) 1_655 . ?
S004 Cd01 S003 90.83(5) 1_655 2_756 ?
S004 Cd01 S003 170.20(5) 1_655 1_455 ?
N005 Cd01 Br1 89.12(12) . . ?
N005 Cd01 S003 81.40(12) . 1_455 ?
N005 Cd01 S003 88.81(12) . 2_756 ?
N005 Cd01 S004 98.88(12) . 1_655 ?
N007 Cd01 Br1 94.76(14) . . ?
N007 Cd01 S003 85.02(14) . 2_756 ?
N007 Cd01 S003 86.01(12) . 1_455 ?
N007 Cd01 S004 92.86(12) . 1_655 ?
N007 Cd01 N005 166.81(16) . . ?
Cd01 S003 Cd01 100.63(4) 2_756 1_655 ?
C006 S003 Cd01 101.72(19) . 2_756 ?
C006 S003 Cd01 102.06(19) . 1_655 ?
C009 S004 Cd01 98.93(19) . 1_455 ?
C006 N005 Cd01 153.6(4) . . ?
N005 C006 S003 179.0(5) . . ?
C009 N007 Cd01 165.8(5) . . ?
H00A N008 H00B 109.5 . . ?
H00A N008 H00C 109.5 . . ?
H00B N008 H00C 109.5 . . ?
C10 N008 H00A 109.5 . . ?
C10 N008 H00B 109.5 . . ?
C10 N008 H00C 109.5 . . ?
N007 C009 S004 177.7(5) . . ?
N008 C10 H10 110.2 . . ?
N008 C10 C00B 111.1(6) . . ?
N008 C10 C12 109.6(6) . . ?
C00B C10 H10 110.2 . . ?
C00B C10 C12 105.3(6) . . ?
C12 C10 H10 110.2 . . ?
C10 C00B H00D 110.5 . . ?
C10 C00B H00E 110.5 . . ?
H00D C00B H00E 108.7 . . ?
C00C C00B C10 106.1(6) . . ?
C00C C00B H00D 110.5 . . ?
C00C C00B H00E 110.5 . . ?
C00B C00C H00F 110.7 . . ?
C00B C00C H00G 110.7 . . ?
H00F C00C H00G 108.8 . . ?
C11 C00C C00B 105.1(7) . . ?
C11 C00C H00F 110.7 . . ?
C11 C00C H00G 110.7 . . ?
C10 C12 H12A 110.2 . . ?
C10 C12 H12B 110.2 . . ?
H12A C12 H12B 108.5 . . ?
C11 C12 C10 107.7(7) . . ?
C11 C12 H12A 110.2 . . ?
C11 C12 H12B 110.2 . . ?
C00C C11 H11A 109.6 . . ?
C00C C11 H11B 109.6 . . ?
C12 C11 C00C 110.3(8) . . ?
C12 C11 H11A 109.6 . . ?
C12 C11 H11B 109.6 . . ?
H11A C11 H11B 108.1 . . ?

loop_
_geom_bond_atom_site_label_1
_geom_bond_atom_site_label_2
_geom_bond_distance
_geom_bond_site_symmetry_2
_geom_bond_publ_flag
Cd01 Br1 2.6835(8) . ?
Cd01 S003 2.8075(16) 2_756 ?
Cd01 S003 2.9237(15) 1_455 ?
Cd01 S004 2.6329(16) 1_655 ?
Cd01 N005 2.319(4) . ?
Cd01 N007 2.253(4) . ?
S003 C006 1.652(5) . ?
S004 C009 1.640(5) . ?
N005 C006 1.152(6) . ?
N007 C009 1.138(6) . ?
N008 H00A 0.8900 . ?
N008 H00B 0.8900 . ?
N008 H00C 0.8900 . ?
N008 C10 1.493(8) . ?
C10 H10 0.9800 . ?
C10 C00B 1.496(9) . ?
C10 C12 1.509(9) . ?
C00B H00D 0.9700 . ?
C00B H00E 0.9700 . ?
C00B C00C 1.481(9) . ?
C00C H00F 0.9700 . ?
C00C H00G 0.9700 . ?
C00C C11 1.451(12) . ?
C12 H12A 0.9700 . ?
C12 H12B 0.9700 . ?
C12 C11 1.382(12) . ?
C11 H11A 0.9700 . ?
C11 H11B 0.9700 . ?

loop_
_geom_torsion_atom_site_label_1
_geom_torsion_atom_site_label_2
_geom_torsion_atom_site_label_3
_geom_torsion_atom_site_label_4
_geom_torsion
_geom_torsion_site_symmetry_1
_geom_torsion_site_symmetry_2
_geom_torsion_site_symmetry_3
_geom_torsion_site_symmetry_4
_geom_torsion_publ_flag
N008 C10 C00B C00C -106.7(7) . . . . ?
N008 C10 C12 C11 122.1(10) . . . . ?
C10 C00B C00C C11 -21.5(10) . . . . ?
C10 C12 C11 C00C -16.7(15) . . . . ?
C00B C10 C12 C11 2.5(12) . . . . ?
C00B C00C C11 C12 24.2(14) . . . . ?
C12 C10 C00B C00C 12.0(9) . . . . ?
